data_1532475
loop_
_publ_author_name
'Hadlington, Terrance J.'
'Hermann, Markus'
'Frenking, Gernot'
'Jones, Cameron'

_publ_section_title
;
 Two-coordinate group 14 element(ii) hydrides as reagents for the facile,
 and sometimes reversible, hydrogermylation/hydrostannylation of
 unactivated alkenes and alkynes
;
_journal_issue 12
_journal_name_full 'Chem. Sci.'
_journal_page_first 7249
_journal_paper_doi 10.1039/C5SC03376D
_journal_volume 6
_journal_year 2015
_chemical_formula_sum 'C52 H67 Ge N Si'
_chemical_formula_weight 806.75
_chemical_name_systematic
; 
 ? 
;
_space_group_IT_number 14
_symmetry_cell_setting monoclinic
_symmetry_space_group_name_Hall '-P 2yn'
_symmetry_space_group_name_H-M 'P 1 21/n 1'
_atom_sites_solution_hydrogens geom
_atom_sites_solution_primary direct
_atom_sites_solution_secondary difmap
_audit_creation_method SHELXL-97
_audit_update_record
;
2015-09-07 deposited with the CCDC.
2015-09-22 downloaded from the CCDC.
;
_cell_angle_alpha 90.00
_cell_angle_beta 97.18(3)
_cell_angle_gamma 90.00
_cell_formula_units_Z 4
_cell_length_a 9.942(2)
_cell_length_b 15.413(3)
_cell_length_c 28.793(6)
_cell_measurement_temperature 100(2)
_cell_volume 4377.5(16)
_computing_cell_refinement 'XDS (Kabsch, 1993)'
_computing_data_collection 'Blu-Ice (McPhillips, 2002)'
_computing_data_reduction 'XDS (Kabsch, 1993)'
_computing_molecular_graphics X-Seed
_computing_publication_material CifTAB
_computing_structure_refinement 'SHELXL-97 (Sheldrick, 1997)'
_computing_structure_solution 'SHELXS-97 (Sheldrick, 1990)'
_diffrn_ambient_temperature 100(2)
_diffrn_measured_fraction_theta_full 0.995
_diffrn_measured_fraction_theta_max 0.995
_diffrn_measurement_device_type 'ADSC Quantum 210r'
_diffrn_radiation_source 'Australian Synchrotron'
_diffrn_radiation_type Synchrotron
_diffrn_radiation_wavelength 0.71080
_diffrn_reflns_av_R_equivalents 0.0799
_diffrn_reflns_av_sigmaI/netI 0.0446
_diffrn_reflns_limit_h_max 12
_diffrn_reflns_limit_h_min -12
_diffrn_reflns_limit_k_max 19
_diffrn_reflns_limit_k_min -19
_diffrn_reflns_limit_l_max 36
_diffrn_reflns_limit_l_min -36
_diffrn_reflns_number 69020
_diffrn_reflns_theta_full 27.00
_diffrn_reflns_theta_max 27.00
_diffrn_reflns_theta_min 2.96
_exptl_absorpt_coefficient_mu 0.763
_exptl_absorpt_correction_T_max 0.960
_exptl_absorpt_correction_T_min 0.9251
_exptl_absorpt_correction_type multi-scan
_exptl_absorpt_process_details XDS
_exptl_crystal_colour yellow
_exptl_crystal_density_diffrn 1.224
_exptl_crystal_density_method 'not measured'
_exptl_crystal_description block
_exptl_crystal_F_000 1728
_exptl_crystal_size_max 0.10
_exptl_crystal_size_mid 0.10
_exptl_crystal_size_min 0.05
_refine_diff_density_max 0.596
_refine_diff_density_min -0.793
_refine_diff_density_rms 0.074
_refine_ls_extinction_method none
_refine_ls_goodness_of_fit_ref 1.037
_refine_ls_hydrogen_treatment constr
_refine_ls_matrix_type full
_refine_ls_number_parameters 537
_refine_ls_number_reflns 9523
_refine_ls_number_restraints 35
_refine_ls_restrained_S_all 1.095
_refine_ls_R_factor_all 0.0599
_refine_ls_R_factor_gt 0.0501
_refine_ls_shift/su_max 0.001
_refine_ls_shift/su_mean 0.000
_refine_ls_structure_factor_coef Fsqd
_refine_ls_weighting_details 'calc w=1/[\s^2^(Fo^2^)+(0.0829P)^2^+3.4502P] where P=(Fo^2^+2Fc^2^)/3'
_refine_ls_weighting_scheme calc
_refine_ls_wR_factor_gt 0.1404
_refine_ls_wR_factor_ref 0.1476
_reflns_number_gt 7948
_reflns_number_total 9523
_reflns_threshold_expression >2sigma(I)
_cod_data_source_file c5sc03376d2.cif
_cod_data_source_block compound10
_cod_depositor_comments 'Adding full bibliography for 1532469--1532486.cif.'
_cod_original_cell_volume 4377.6(15)
_cod_original_sg_symbol_H-M P2(1)/n
_cod_database_code 1532475

loop_
_symmetry_equiv_pos_as_xyz
'x, y, z'
'-x+1/2, y+1/2, -z+1/2'
'-x, -y, -z'
'x-1/2, -y-1/2, z-1/2'

loop_
_atom_site_label
_atom_site_type_symbol
_atom_site_fract_x
_atom_site_fract_y
_atom_site_fract_z
_atom_site_U_iso_or_equiv
_atom_site_adp_type
_atom_site_occupancy
_atom_site_symmetry_multiplicity
_atom_site_calc_flag
_atom_site_refinement_flags
_atom_site_disorder_assembly
_atom_site_disorder_group
Ge1 Ge 0.94782(3) 0.776528(18) 0.836071(9) 0.02977(10) Uani 1 1 d D . .
Si1 Si 0.60499(7) 0.77174(4) 0.81911(2) 0.02605(16) Uani 1 1 d . . .
N1 N 0.7686(2) 0.77649(12) 0.85237(7) 0.0246(4) Uani 1 1 d . A .
C1 C 0.7808(2) 0.77534(15) 0.90339(8) 0.0237(5) Uani 1 1 d . . .
C2 C 0.7845(2) 0.85324(15) 0.92939(8) 0.0239(5) Uani 1 1 d . A .
C3 C 0.7993(2) 0.84953(15) 0.97834(8) 0.0251(5) Uani 1 1 d . . .
H3 H 0.8008 0.9023 0.9955 0.030 Uiso 1 1 calc R A .
C4 C 0.8119(3) 0.77180(15) 1.00291(8) 0.0259(5) Uani 1 1 d . A .
C5 C 0.8106(3) 0.69506(16) 0.97672(8) 0.0273(5) Uani 1 1 d . . .
H5 H 0.8192 0.6410 0.9927 0.033 Uiso 1 1 calc R A .
C6 C 0.7972(3) 0.69556(15) 0.92799(8) 0.0253(5) Uani 1 1 d . A .
C7 C 0.7821(3) 0.94204(15) 0.90558(8) 0.0248(5) Uani 1 1 d . . .
H7 H 0.7234 0.9360 0.8749 0.030 Uiso 1 1 calc R A .
C8 C 0.7178(3) 1.01278(15) 0.93302(8) 0.0270(5) Uani 1 1 d . A .
C9 C 0.5798(3) 1.01261(19) 0.93484(10) 0.0384(6) Uani 1 1 d . . .
H9 H 0.5260 0.9679 0.9192 0.046 Uiso 1 1 calc R A .
C10 C 0.5173(3) 1.0764(2) 0.95897(11) 0.0421(7) Uani 1 1 d . A .
H10 H 0.4219 1.0751 0.9594 0.050 Uiso 1 1 calc R . .
C11 C 0.5938(3) 1.14126(17) 0.98219(9) 0.0364(6) Uani 1 1 d . . .
H11 H 0.5516 1.1850 0.9986 0.044 Uiso 1 1 calc R A .
C12 C 0.7315(3) 1.14201(18) 0.98144(10) 0.0383(6) Uani 1 1 d . A .
H12 H 0.7849 1.1860 0.9978 0.046 Uiso 1 1 calc R . .
C13 C 0.7941(3) 1.07858(17) 0.95674(9) 0.0346(6) Uani 1 1 d . . .
H13 H 0.8894 1.0804 0.9561 0.042 Uiso 1 1 calc R A .
C14 C 0.9228(3) 0.96882(15) 0.89438(8) 0.0274(5) Uani 1 1 d . A .
C15 C 1.0414(3) 0.94284(16) 0.92178(9) 0.0319(5) Uani 1 1 d . . .
H15 H 1.0365 0.9049 0.9475 0.038 Uiso 1 1 calc R A .
C16 C 1.1670(3) 0.97209(18) 0.91172(10) 0.0365(6) Uani 1 1 d . A .
H16 H 1.2472 0.9546 0.9308 0.044 Uiso 1 1 calc R . .
C17 C 1.1755(3) 1.02648(18) 0.87408(10) 0.0375(6) Uani 1 1 d . . .
H17 H 1.2615 1.0458 0.8671 0.045 Uiso 1 1 calc R A .
C18 C 1.0591(3) 1.05268(19) 0.84659(9) 0.0404(6) Uani 1 1 d . A .
H18 H 1.0650 1.0899 0.8206 0.048 Uiso 1 1 calc R . .
C19 C 0.9333(3) 1.02462(18) 0.85680(9) 0.0356(6) Uani 1 1 d . . .
H19 H 0.8534 1.0436 0.8380 0.043 Uiso 1 1 calc R A .
C20 C 0.8080(3) 0.60979(15) 0.90213(8) 0.0275(5) Uani 1 1 d . . .
H20 H 0.7554 0.6175 0.8705 0.033 Uiso 1 1 calc R A .
C21 C 0.7411(3) 0.53443(16) 0.92520(9) 0.0305(5) Uani 1 1 d . A .
C22 C 0.8130(3) 0.46226(18) 0.94278(11) 0.0417(7) Uani 1 1 d . . .
H22 H 0.9081 0.4594 0.9420 0.050 Uiso 1 1 calc R A .
C23 C 0.7457(4) 0.3935(2) 0.96172(12) 0.0475(7) Uani 1 1 d . A .
H23 H 0.7959 0.3440 0.9734 0.057 Uiso 1 1 calc R . .
C24 C 0.6101(4) 0.3962(2) 0.96371(11) 0.0480(7) Uani 1 1 d . . .
H24 H 0.5655 0.3487 0.9762 0.058 Uiso 1 1 calc R A .
C25 C 0.5375(3) 0.4690(2) 0.94731(12) 0.0469(7) Uani 1 1 d . A .
H25 H 0.4429 0.4723 0.9491 0.056 Uiso 1 1 calc R . .
C26 C 0.6031(3) 0.53702(19) 0.92825(11) 0.0409(6) Uani 1 1 d . . .
H26 H 0.5525 0.5866 0.9170 0.049 Uiso 1 1 calc R A .
C27 C 0.9530(3) 0.58923(16) 0.89395(9) 0.0310(5) Uani 1 1 d . A .
C28 C 0.9757(3) 0.5399(2) 0.85516(10) 0.0403(6) Uani 1 1 d . . .
H28 H 0.9004 0.5213 0.8339 0.048 Uiso 1 1 calc R A .
C29 C 1.1057(3) 0.5171(2) 0.84677(11) 0.0468(7) Uani 1 1 d . A .
H29 H 1.1185 0.4845 0.8196 0.056 Uiso 1 1 calc R . .
C30 C 1.2150(3) 0.5414(2) 0.87739(11) 0.0464(7) Uani 1 1 d . . .
H30 H 1.3039 0.5258 0.8717 0.056 Uiso 1 1 calc R A .
C31 C 1.1958(3) 0.5886(3) 0.91653(12) 0.0506(8) Uani 1 1 d . A .
H31 H 1.2715 0.6044 0.9383 0.061 Uiso 1 1 calc R . .
C32 C 1.0654(3) 0.6133(2) 0.92447(11) 0.0437(7) Uani 1 1 d . . .
H32 H 1.0537 0.6472 0.9512 0.052 Uiso 1 1 calc R A .
C33 C 0.8315(3) 0.77056(16) 1.05606(8) 0.0308(5) Uani 1 1 d . . .
H33 H 0.8274 0.8320 1.0669 0.037 Uiso 1 1 calc R A .
C34 C 0.9687(3) 0.7347(2) 1.07571(10) 0.0419(7) Uani 1 1 d . A .
H34A H 0.9755 0.6740 1.0661 0.063 Uiso 1 1 calc R . .
H34B H 0.9791 0.7381 1.1100 0.063 Uiso 1 1 calc R . .
H34C H 1.0403 0.7688 1.0638 0.063 Uiso 1 1 calc R . .
C35 C 0.7204(4) 0.7210(3) 1.07610(11) 0.0531(9) Uani 1 1 d . A .
H35A H 0.7224 0.6601 1.0664 0.080 Uiso 1 1 calc R . .
H35B H 0.6322 0.7463 1.0645 0.080 Uiso 1 1 calc R . .
H35C H 0.7348 0.7245 1.1103 0.080 Uiso 1 1 calc R . .
C36 C 0.4730(3) 0.8172(2) 0.85448(10) 0.0384(6) Uani 1 1 d . A .
H36 H 0.5111 0.8730 0.8681 0.046 Uiso 1 1 calc R . .
C37 C 0.3396(3) 0.8411(2) 0.82387(12) 0.0480(8) Uani 1 1 d . . .
H37A H 0.2960 0.7882 0.8104 0.072 Uiso 1 1 calc R A .
H37B H 0.3592 0.8799 0.7986 0.072 Uiso 1 1 calc R . .
H37C H 0.2788 0.8704 0.8431 0.072 Uiso 1 1 calc R . .
C38 C 0.4414(3) 0.7625(2) 0.89569(11) 0.0430(7) Uani 1 1 d . . .
H38A H 0.3729 0.7919 0.9117 0.065 Uiso 1 1 calc R A .
H38B H 0.5242 0.7545 0.9176 0.065 Uiso 1 1 calc R . .
H38C H 0.4069 0.7058 0.8844 0.065 Uiso 1 1 calc R . .
C39 C 0.5603(3) 0.65363(18) 0.80281(9) 0.0334(6) Uani 1 1 d . A .
H39 H 0.5747 0.6204 0.8328 0.040 Uiso 1 1 calc R . .
C40 C 0.6576(3) 0.61411(18) 0.77159(10) 0.0380(6) Uani 1 1 d . . .
H40A H 0.6384 0.5521 0.7674 0.057 Uiso 1 1 calc R A .
H40B H 0.7512 0.6219 0.7863 0.057 Uiso 1 1 calc R . .
H40C H 0.6459 0.6430 0.7410 0.057 Uiso 1 1 calc R . .
C41 C 0.4127(3) 0.6363(2) 0.78217(11) 0.0407(6) Uani 1 1 d . . .
H41A H 0.3898 0.6721 0.7542 0.061 Uiso 1 1 calc R A .
H41B H 0.3523 0.6508 0.8054 0.061 Uiso 1 1 calc R . .
H41C H 0.4020 0.5749 0.7737 0.061 Uiso 1 1 calc R . .
C42 C 0.6119(3) 0.8399(2) 0.76469(10) 0.0401(6) Uani 1 1 d . A .
H42 H 0.7024 0.8271 0.7545 0.048 Uiso 1 1 calc R . .
C43 C 0.5087(4) 0.8183(2) 0.72195(11) 0.0527(8) Uani 1 1 d . . .
H43A H 0.4168 0.8295 0.7294 0.079 Uiso 1 1 calc R A .
H43B H 0.5172 0.7570 0.7137 0.079 Uiso 1 1 calc R . .
H43C H 0.5263 0.8547 0.6954 0.079 Uiso 1 1 calc R . .
C44 C 0.6137(4) 0.9375(2) 0.77456(11) 0.0505(8) Uani 1 1 d . . .
H44A H 0.6205 0.9693 0.7455 0.076 Uiso 1 1 calc R A .
H44B H 0.6918 0.9515 0.7976 0.076 Uiso 1 1 calc R . .
H44C H 0.5299 0.9540 0.7870 0.076 Uiso 1 1 calc R . .
C45 C 0.9422(9) 0.7666(4) 0.76470(17) 0.052(3) Uani 0.793(8) 1 d PD A 1
H45 H 0.8481 0.7517 0.7505 0.062 Uiso 0.793(8) 1 calc PR A 1
C46 C 0.9798(10) 0.8539(4) 0.74776(19) 0.069(3) Uani 0.793(8) 1 d PD A 1
H46A H 0.9149 0.8962 0.7581 0.082 Uiso 0.793(8) 1 calc PR A 1
H46B H 1.0702 0.8685 0.7644 0.082 Uiso 0.793(8) 1 calc PR A 1
C47 C 0.9854(8) 0.8690(3) 0.69718(15) 0.083(2) Uani 0.793(8) 1 d PD A 1
H47A H 1.0734 0.8467 0.6896 0.100 Uiso 0.793(8) 1 calc PR A 1
H47B H 0.9854 0.9325 0.6920 0.100 Uiso 0.793(8) 1 calc PR A 1
C48 C 0.8755(9) 0.8305(4) 0.66237(18) 0.096(3) Uani 0.793(8) 1 d PD A 1
H48A H 0.7891 0.8360 0.6759 0.116 Uiso 0.793(8) 1 calc PR A 1
H48B H 0.8675 0.8676 0.6341 0.116 Uiso 0.793(8) 1 calc PR A 1
C48A C 0.9579(19) 0.8316(9) 0.6619(4) 0.055(5) Uiso 0.207(8) 1 d PD A 2
H48C H 1.0580 0.8275 0.6672 0.065 Uiso 0.207(8) 1 calc PR A 2
H48D H 0.9323 0.8641 0.6325 0.065 Uiso 0.207(8) 1 calc PR A 2
C49 C 0.8851(7) 0.7423(3) 0.6471(3) 0.077(3) Uani 0.793(8) 1 d PD A 1
H49A H 0.7902 0.7254 0.6363 0.092 Uiso 0.793(8) 1 calc PR A 1
H49B H 0.9303 0.7465 0.6184 0.092 Uiso 0.793(8) 1 calc PR A 1
C49A C 0.898(2) 0.7404(9) 0.6570(7) 0.12(2) Uiso 0.207(8) 1 d PD A 2
H49C H 0.8257 0.7343 0.6777 0.138 Uiso 0.207(8) 1 calc PR A 2
H49D H 0.8563 0.7308 0.6243 0.138 Uiso 0.207(8) 1 calc PR A 2
C50 C 0.9431(9) 0.6674(4) 0.67057(19) 0.092(2) Uani 0.793(8) 1 d PD A 1
H50A H 0.9697 0.6281 0.6461 0.111 Uiso 0.793(8) 1 calc PR A 1
H50B H 0.8694 0.6380 0.6846 0.111 Uiso 0.793(8) 1 calc PR A 1
C50A C 1.0078(18) 0.6734(10) 0.6702(5) 0.049(5) Uiso 0.207(8) 1 d PD A 2
H50C H 0.9959 0.6246 0.6477 0.059 Uiso 0.207(8) 1 calc PR A 2
H50D H 1.0975 0.7000 0.6681 0.059 Uiso 0.207(8) 1 calc PR A 2
C51 C 1.0605(6) 0.6725(4) 0.70762(15) 0.0678(16) Uani 0.793(8) 1 d PD A 1
H51A H 1.1235 0.7167 0.6979 0.081 Uiso 0.793(8) 1 calc PR A 1
H51B H 1.1083 0.6160 0.7083 0.081 Uiso 0.793(8) 1 calc PR A 1
C51A C 1.0042(18) 0.6392(7) 0.7190(5) 0.055(5) Uiso 0.207(8) 1 d PD A 2
H51C H 0.9105 0.6205 0.7222 0.066 Uiso 0.207(8) 1 calc PR A 2
H51D H 1.0631 0.5873 0.7234 0.066 Uiso 0.207(8) 1 calc PR A 2
C52 C 1.0369(4) 0.6930(3) 0.75650(12) 0.0417(12) Uani 0.793(8) 1 d PD A 1
H52A H 1.1260 0.7059 0.7746 0.050 Uiso 0.793(8) 1 calc PR A 1
H52B H 1.0018 0.6399 0.7701 0.050 Uiso 0.793(8) 1 calc PR A 1
C46A C 0.9769(13) 0.8568(7) 0.7496(3) 0.006(3) Uiso 0.207(8) 1 d PD A 2
H46C H 0.9537 0.9008 0.7723 0.007 Uiso 0.207(8) 1 calc PR A 2
H46D H 1.0764 0.8582 0.7493 0.007 Uiso 0.207(8) 1 calc PR A 2
C45A C 0.9355(14) 0.7664(6) 0.7658(2) 0.003(4) Uiso 0.207(8) 1 d PDU A 2
H45A H 0.8439 0.7477 0.7508 0.003 Uiso 0.207(8) 1 calc PR A 2
C52A C 1.049(2) 0.7029(10) 0.7571(6) 0.15(2) Uiso 0.207(8) 1 d PDU A 2
H52C H 1.1274 0.7361 0.7485 0.179 Uiso 0.207(8) 1 calc PR A 2
H52D H 1.0790 0.6709 0.7864 0.179 Uiso 0.207(8) 1 calc PR A 2
C47A C 0.9084(16) 0.8797(8) 0.7019(4) 0.051(5) Uiso 0.207(8) 1 d PD A 2
H47C H 0.9204 0.9426 0.6969 0.061 Uiso 0.207(8) 1 calc PR A 2
H47D H 0.8101 0.8688 0.7011 0.061 Uiso 0.207(8) 1 calc PR A 2

loop_
_atom_site_aniso_label
_atom_site_aniso_U_11
_atom_site_aniso_U_22
_atom_site_aniso_U_33
_atom_site_aniso_U_23
_atom_site_aniso_U_13
_atom_site_aniso_U_12
Ge1 0.03071(16) 0.03768(17) 0.02160(15) -0.00229(10) 0.00593(10) 0.00089(11)
Si1 0.0300(3) 0.0272(3) 0.0207(3) -0.0027(2) 0.0026(3) 0.0023(3)
N1 0.0329(11) 0.0228(9) 0.0183(9) -0.0014(7) 0.0038(8) 0.0011(8)
C1 0.0289(11) 0.0226(11) 0.0197(11) 0.0000(8) 0.0033(9) 0.0001(9)
C2 0.0288(11) 0.0210(11) 0.0224(11) 0.0014(8) 0.0049(9) 0.0011(9)
C3 0.0345(12) 0.0208(11) 0.0203(11) -0.0010(8) 0.0053(9) 0.0025(9)
C4 0.0353(13) 0.0238(11) 0.0191(11) -0.0003(8) 0.0057(9) 0.0028(9)
C5 0.0384(13) 0.0200(11) 0.0237(11) 0.0014(9) 0.0046(10) 0.0024(9)
C6 0.0328(12) 0.0189(10) 0.0243(11) -0.0020(9) 0.0040(9) 0.0007(9)
C7 0.0350(12) 0.0203(10) 0.0194(10) -0.0002(8) 0.0051(9) 0.0022(9)
C8 0.0415(13) 0.0198(10) 0.0199(11) 0.0016(8) 0.0040(10) 0.0044(10)
C9 0.0416(15) 0.0343(14) 0.0401(15) -0.0129(12) 0.0081(12) 0.0002(12)
C10 0.0418(15) 0.0420(16) 0.0437(16) -0.0095(13) 0.0105(13) 0.0066(12)
C11 0.0555(17) 0.0260(12) 0.0285(13) -0.0011(10) 0.0089(12) 0.0126(12)
C12 0.0559(17) 0.0252(12) 0.0340(14) -0.0071(10) 0.0059(12) 0.0036(12)
C13 0.0431(15) 0.0268(12) 0.0336(13) -0.0050(10) 0.0041(11) 0.0018(11)
C14 0.0378(13) 0.0221(11) 0.0232(11) -0.0027(9) 0.0075(10) -0.0001(9)
C15 0.0385(14) 0.0264(12) 0.0316(13) 0.0034(10) 0.0072(11) 0.0018(10)
C16 0.0388(14) 0.0302(13) 0.0411(15) -0.0010(11) 0.0080(12) 0.0004(11)
C17 0.0453(15) 0.0337(14) 0.0362(14) -0.0087(11) 0.0159(12) -0.0104(12)
C18 0.0565(18) 0.0398(15) 0.0259(13) 0.0029(11) 0.0091(12) -0.0090(13)
C19 0.0470(15) 0.0356(14) 0.0245(12) 0.0029(10) 0.0047(11) -0.0032(12)
C20 0.0394(13) 0.0199(11) 0.0235(11) -0.0012(9) 0.0044(10) 0.0026(9)
C21 0.0431(14) 0.0222(11) 0.0266(12) -0.0017(9) 0.0056(10) -0.0011(10)
C22 0.0503(17) 0.0288(13) 0.0471(16) 0.0058(12) 0.0108(13) 0.0064(12)
C23 0.063(2) 0.0300(14) 0.0505(18) 0.0109(13) 0.0119(15) 0.0054(13)
C24 0.066(2) 0.0331(15) 0.0464(17) 0.0072(13) 0.0112(15) -0.0068(14)
C25 0.0457(17) 0.0451(17) 0.0510(18) 0.0087(14) 0.0097(14) -0.0058(14)
C26 0.0475(16) 0.0320(14) 0.0432(16) 0.0075(12) 0.0061(13) 0.0022(12)
C27 0.0414(14) 0.0228(11) 0.0296(12) -0.0002(9) 0.0067(11) 0.0023(10)
C28 0.0481(16) 0.0392(15) 0.0340(14) -0.0073(12) 0.0071(12) 0.0037(12)
C29 0.0546(18) 0.0466(17) 0.0421(16) -0.0096(13) 0.0165(14) 0.0085(14)
C30 0.0432(16) 0.0523(18) 0.0455(17) 0.0011(14) 0.0126(13) 0.0118(14)
C31 0.0394(16) 0.066(2) 0.0458(17) -0.0083(16) 0.0042(13) 0.0054(15)
C32 0.0414(16) 0.0510(17) 0.0389(15) -0.0120(13) 0.0053(12) 0.0061(13)
C33 0.0513(16) 0.0233(12) 0.0183(11) -0.0004(9) 0.0056(10) 0.0058(10)
C34 0.0421(16) 0.0557(18) 0.0272(13) -0.0008(12) 0.0017(12) -0.0036(13)
C35 0.0478(18) 0.085(3) 0.0283(14) 0.0098(15) 0.0119(13) 0.0010(17)
C36 0.0364(14) 0.0390(15) 0.0397(15) -0.0115(12) 0.0041(12) 0.0039(12)
C37 0.0395(16) 0.0530(19) 0.0513(18) -0.0101(15) 0.0046(14) 0.0101(14)
C38 0.0372(15) 0.0575(19) 0.0361(15) -0.0058(13) 0.0116(12) 0.0021(13)
C39 0.0370(14) 0.0325(13) 0.0313(13) -0.0063(10) 0.0062(11) -0.0002(11)
C40 0.0441(15) 0.0322(13) 0.0381(14) -0.0103(11) 0.0068(12) 0.0012(11)
C41 0.0393(15) 0.0402(15) 0.0423(15) -0.0097(12) 0.0035(12) -0.0022(12)
C42 0.0436(16) 0.0468(16) 0.0293(13) 0.0030(12) 0.0017(12) 0.0026(13)
C43 0.077(2) 0.0456(18) 0.0319(15) -0.0002(13) -0.0052(15) -0.0006(17)
C44 0.077(2) 0.0390(16) 0.0322(15) 0.0080(12) -0.0053(15) -0.0089(16)
C45 0.058(4) 0.063(4) 0.035(3) -0.0022(18) 0.013(2) 0.002(2)
C46 0.086(5) 0.068(4) 0.056(4) 0.003(2) 0.025(3) -0.002(3)
C47 0.162(7) 0.046(3) 0.046(3) 0.007(2) 0.032(4) -0.018(4)
C48 0.150(8) 0.095(5) 0.036(3) 0.010(3) -0.023(3) 0.017(5)
C49 0.075(4) 0.081(5) 0.068(4) -0.017(3) -0.014(3) -0.009(3)
C50 0.133(7) 0.082(5) 0.058(3) -0.031(3) -0.006(4) -0.010(4)
C51 0.103(4) 0.056(3) 0.049(3) -0.008(2) 0.026(3) 0.020(3)
C52 0.047(2) 0.050(2) 0.0303(19) -0.0053(16) 0.0111(15) 0.0163(17)

loop_
_atom_type_symbol
_atom_type_description
_atom_type_scat_dispersion_real
_atom_type_scat_dispersion_imag
_atom_type_scat_source
C C 0.0033 0.0016 'International Tables Vol C Tables 4.2.6.8 and 6.1.1.4'
H H 0.0000 0.0000 'International Tables Vol C Tables 4.2.6.8 and 6.1.1.4'
N N 0.0061 0.0033 'International Tables Vol C Tables 4.2.6.8 and 6.1.1.4'
Si Si 0.0817 0.0704 'International Tables Vol C Tables 4.2.6.8 and 6.1.1.4'
Ge Ge 0.1547 1.8001 'International Tables Vol C Tables 4.2.6.8 and 6.1.1.4'

loop_
_geom_angle_atom_site_label_1
_geom_angle_atom_site_label_2
_geom_angle_atom_site_label_3
_geom_angle
N1 Ge1 C45A 107.9(4)
N1 Ge1 C45 109.8(3)
C45A Ge1 C45 1.9(6)
N1 Si1 C36 110.05(11)
N1 Si1 C42 107.25(12)
C36 Si1 C42 109.78(14)
N1 Si1 C39 109.77(11)
C36 Si1 C39 109.16(13)
C42 Si1 C39 110.81(13)
C1 N1 Si1 119.72(16)
C1 N1 Ge1 106.64(15)
Si1 N1 Ge1 133.53(12)
C2 C1 C6 118.6(2)
C2 C1 N1 121.1(2)
C6 C1 N1 120.2(2)
C3 C2 C1 119.4(2)
C3 C2 C7 118.8(2)
C1 C2 C7 121.7(2)
C4 C3 C2 122.6(2)
C3 C4 C5 117.4(2)
C3 C4 C33 121.1(2)
C5 C4 C33 121.5(2)
C6 C5 C4 122.0(2)
C5 C6 C1 119.9(2)
C5 C6 C20 118.9(2)
C1 C6 C20 121.2(2)
C2 C7 C14 111.84(19)
C2 C7 C8 112.93(19)
C14 C7 C8 111.6(2)
C9 C8 C13 117.8(2)
C9 C8 C7 119.9(2)
C13 C8 C7 122.3(2)
C8 C9 C10 121.6(3)
C11 C10 C9 120.0(3)
C12 C11 C10 119.3(2)
C11 C12 C13 120.7(3)
C8 C13 C12 120.5(3)
C15 C14 C19 118.4(2)
C15 C14 C7 122.3(2)
C19 C14 C7 119.2(2)
C16 C15 C14 120.5(2)
C17 C16 C15 120.3(3)
C18 C17 C16 119.9(3)
C17 C18 C19 120.1(3)
C18 C19 C14 120.8(3)
C27 C20 C6 112.4(2)
C27 C20 C21 112.3(2)
C6 C20 C21 112.6(2)
C22 C21 C26 118.0(3)
C22 C21 C20 122.5(3)
C26 C21 C20 119.5(2)
C21 C22 C23 120.1(3)
C24 C23 C22 121.2(3)
C23 C24 C25 119.3(3)
C26 C25 C24 119.8(3)
C25 C26 C21 121.5(3)
C32 C27 C28 117.2(3)
C32 C27 C20 123.5(2)
C28 C27 C20 119.3(2)
C29 C28 C27 121.6(3)
C30 C29 C28 120.1(3)
C29 C30 C31 119.7(3)
C30 C31 C32 120.3(3)
C27 C32 C31 121.0(3)
C34 C33 C35 109.8(2)
C34 C33 C4 112.2(2)
C35 C33 C4 112.5(2)
C38 C36 C37 109.3(3)
C38 C36 Si1 116.0(2)
C37 C36 Si1 112.6(2)
C40 C39 C41 110.3(2)
C40 C39 Si1 112.21(19)
C41 C39 Si1 116.1(2)
C44 C42 C43 110.7(3)
C44 C42 Si1 113.1(2)
C43 C42 Si1 116.9(2)
C46 C45 C52 116.0(5)
C46 C45 Ge1 106.4(4)
C52 C45 Ge1 105.8(3)
C47 C46 C45 120.3(4)
C46 C47 C48 118.5(6)
C49 C48 C47 120.4(5)
C47A C48A C49A 111.3(8)
C50 C49 C48 131.4(6)
C50A C49A C48A 109.9(8)
C49 C50 C51 122.4(5)
C51A C50A C49A 111.8(8)
C50 C51 C52 119.2(5)
C52A C51A C50A 114.5(8)
C51 C52 C45 118.8(3)
C47A C46A C45A 112.5(7)
C52A C45A C46A 107.3(7)
C52A C45A Ge1 105.0(9)
C46A C45A Ge1 104.4(6)
C51A C52A C45A 112.4(9)
C46A C47A C48A 115.6(8)

loop_
_geom_bond_atom_site_label_1
_geom_bond_atom_site_label_2
_geom_bond_distance
Ge1 N1 1.898(2)
Ge1 C45A 2.018(7)
Ge1 C45 2.054(5)
Si1 N1 1.783(2)
Si1 C36 1.893(3)
Si1 C42 1.895(3)
Si1 C39 1.918(3)
N1 C1 1.459(3)
C1 C2 1.413(3)
C1 C6 1.418(3)
C2 C3 1.400(3)
C2 C7 1.530(3)
C3 C4 1.389(3)
C4 C5 1.402(3)
C4 C33 1.519(3)
C5 C6 1.393(3)
C6 C20 1.527(3)
C7 C14 1.531(3)
C7 C8 1.532(3)
C8 C9 1.380(4)
C8 C13 1.393(4)
C9 C10 1.394(4)
C10 C11 1.378(4)
C11 C12 1.372(4)
C12 C13 1.400(4)
C14 C15 1.393(4)
C14 C19 1.396(3)
C15 C16 1.391(4)
C16 C17 1.381(4)
C17 C18 1.378(4)
C18 C19 1.390(4)
C20 C27 1.523(4)
C20 C21 1.530(3)
C21 C22 1.383(4)
C21 C26 1.386(4)
C22 C23 1.400(4)
C23 C24 1.357(5)
C24 C25 1.385(5)
C25 C26 1.384(4)
C27 C32 1.383(4)
C27 C28 1.393(4)
C28 C29 1.390(4)
C29 C30 1.363(5)
C30 C31 1.374(5)
C31 C32 1.397(4)
C33 C34 1.514(4)
C33 C35 1.515(4)
C36 C38 1.520(4)
C36 C37 1.543(4)
C39 C40 1.528(4)
C39 C41 1.536(4)
C42 C44 1.529(4)
C42 C43 1.537(4)
C45 C46 1.494(6)
C45 C52 1.511(6)
C46 C47 1.483(6)
C47 C48 1.509(6)
C48 C49 1.436(6)
C48A C47A 1.504(8)
C48A C49A 1.527(9)
C49 C50 1.423(6)
C49A C50A 1.519(8)
C50 C51 1.482(6)
C50A C51A 1.506(8)
C51 C52 1.490(4)
C51A C52A 1.497(8)
C46A C47A 1.497(8)
C46A C45A 1.541(7)
C45A C52A 1.537(8)
